data_2241921
loop_
_publ_author_name
'Gangadharan, Rajeswari'
'Narayanan, P.'
'Sethusankar, K.'
'Saravanan, Velu'
'Mohanakrishnan, Arasambattu K.'

_publ_section_title
;
 Crystal structures of three carbazole derivatives:
 12-ethyl-7-phenylsulfonyl-7<i>H</i>-benzofuro[2,3-<i>b</i>]carbazole,
 (1),
 2-(4,5-dimethoxy-2-nitrophenyl)-4-hydroxy-9-phenylsulfonyl-9<i>H</i>-carbazole-3-carbaldehyde,
 (2), and
 12-phenyl-7-phenylsulfonyl-7<i>H</i>-benzofuro[2,3-<i>b</i>]carbazole,
 (3)
;
_journal_coeditor_code SU5330
_journal_issue 12
_journal_name_full 'Acta Crystallographica Section E'
_journal_page_first 1744
_journal_page_last 1750
_journal_paper_doi 10.1107/S2056989016016819
_journal_volume 72
_journal_year 2016
_chemical_formula_iupac 'C27 H20 N2 O8 S'
_chemical_formula_moiety 'C27 H20 N2 O8 S'
_chemical_formula_sum 'C27 H20 N2 O8 S'
_chemical_formula_weight 532.51
_chemical_name_systematic 2-(4,5-Dimethoxy-2-nitrophenyl)-4-hydroxy-9-phenylsulfonyl-9<i>H</i>-carbazole-3-carbaldehyde
_space_group_IT_number 14
_symmetry_cell_setting monoclinic
_symmetry_space_group_name_Hall '-P 2ybc'
_symmetry_space_group_name_H-M 'P 1 21/c 1'
_atom_sites_solution_hydrogens geom
_atom_sites_solution_primary direct
_atom_sites_solution_secondary difmap
_audit_creation_method SHELXL-97
_cell_angle_alpha 90.00
_cell_angle_beta 102.3200(10)
_cell_angle_gamma 90.00
_cell_formula_units_Z 4
_cell_length_a 11.2133(3)
_cell_length_b 14.5811(4)
_cell_length_c 15.1509(4)
_cell_measurement_reflns_used 6535
_cell_measurement_temperature 296(2)
_cell_measurement_theta_max 29.35
_cell_measurement_theta_min 2.33
_cell_volume 2420.16(11)
_computing_cell_refinement
;
SAINT (Bruker, 2008)
;
_computing_data_collection
;
APEX2 (Bruker, 2008)
;
_computing_data_reduction
;
SAINT (Bruker, 2008)
;
_computing_molecular_graphics
;
ORTEP-3 for Windows (Farrugia, 2012) and Mercury (Macrae <i>et al.</i>,
2008)
;
_computing_publication_material
;
SHELXL97 (Sheldrick, 2008) and PLATON (Spek, 2009)
;
_computing_structure_refinement
;
SHELXL97 (Sheldrick, 2008)
;
_computing_structure_solution
;
SHELXS97 (Sheldrick, 2008)
;
_diffrn_ambient_temperature 296(2)
_diffrn_measured_fraction_theta_full 0.982
_diffrn_measured_fraction_theta_max 0.982
_diffrn_measurement_device_type 'Bruker Kappa APEXII CCD'
_diffrn_measurement_method '\w & \f scans'
_diffrn_radiation_monochromator graphite
_diffrn_radiation_source 'fine-focus sealed tube'
_diffrn_radiation_type MoK\a
_diffrn_radiation_wavelength 0.71073
_diffrn_reflns_av_R_equivalents 0.0248
_diffrn_reflns_av_sigmaI/netI 0.0192
_diffrn_reflns_limit_h_max 13
_diffrn_reflns_limit_h_min -15
_diffrn_reflns_limit_k_max 20
_diffrn_reflns_limit_k_min -19
_diffrn_reflns_limit_l_max 20
_diffrn_reflns_limit_l_min -20
_diffrn_reflns_number 42635
_diffrn_reflns_theta_full 29.35
_diffrn_reflns_theta_max 29.35
_diffrn_reflns_theta_min 2.33
_exptl_absorpt_coefficient_mu 0.191
_exptl_absorpt_correction_T_max 0.953
_exptl_absorpt_correction_T_min 0.935
_exptl_absorpt_correction_type multi-scan
_exptl_absorpt_process_details
;
(SADABS; Bruker, 2008)
;
_exptl_crystal_colour colourless
_exptl_crystal_density_diffrn 1.461
_exptl_crystal_density_method 'not measured'
_exptl_crystal_description block
_exptl_crystal_F_000 1104
_exptl_crystal_size_max 0.35
_exptl_crystal_size_mid 0.30
_exptl_crystal_size_min 0.25
_refine_diff_density_max 0.331
_refine_diff_density_min -0.455
_refine_ls_extinction_method none
_refine_ls_goodness_of_fit_ref 1.004
_refine_ls_hydrogen_treatment constr
_refine_ls_matrix_type full
_refine_ls_number_parameters 345
_refine_ls_number_reflns 6535
_refine_ls_number_restraints 0
_refine_ls_restrained_S_all 1.004
_refine_ls_R_factor_all 0.0750
_refine_ls_R_factor_gt 0.0469
_refine_ls_shift/su_max 0.000
_refine_ls_shift/su_mean 0.000
_refine_ls_structure_factor_coef Fsqd
_refine_ls_weighting_details 'calc w=1/[\s^2^(Fo^2^)+(0.0680P)^2^+1.0361P] where P=(Fo^2^+2Fc^2^)/3'
_refine_ls_weighting_scheme calc
_refine_ls_wR_factor_gt 0.1256
_refine_ls_wR_factor_ref 0.1504
_reflns_number_gt 4517
_reflns_number_total 6535
_reflns_threshold_expression >2sigma(I)
_cod_data_source_file su5330sup1.cif
_cod_data_source_block 2
_cod_original_sg_symbol_H-M 'P 21/c'
_cod_database_code 2241921

loop_
_symmetry_equiv_pos_as_xyz
'x, y, z'
'-x, y+1/2, -z+1/2'
'-x, -y, -z'
'x, -y-1/2, z-1/2'

loop_
_atom_site_type_symbol
_atom_site_label
_atom_site_fract_x
_atom_site_fract_y
_atom_site_fract_z
_atom_site_U_iso_or_equiv
_atom_site_adp_type
_atom_site_calc_flag
_atom_site_refinement_flags
_atom_site_occupancy
_atom_site_symmetry_multiplicity
C C1 0.6804(3) 0.56057(17) 0.45636(16) 0.0713(6) Uani d . 1 1
H H1 0.6535 0.6007 0.4957 0.086 Uiso calc R 1 1
C C2 0.8008(3) 0.5346(2) 0.4706(2) 0.0874(9) Uani d . 1 1
H H2 0.8559 0.5577 0.5204 0.105 Uiso calc R 1 1
C C3 0.8422(3) 0.4750(2) 0.4128(2) 0.0891(8) Uani d . 1 1
H H3 0.9245 0.4595 0.4242 0.107 Uiso calc R 1 1
C C4 0.7646(2) 0.43809(19) 0.33878(18) 0.0713(6) Uani d . 1 1
H H4 0.7923 0.3977 0.3001 0.086 Uiso calc R 1 1
C C5 0.64295(18) 0.46384(15) 0.32434(13) 0.0534(5) Uani d . 1 1
C C6 0.5994(2) 0.52489(14) 0.38090(13) 0.0549(5) Uani d . 1 1
C C7 0.47098(19) 0.53781(13) 0.34519(13) 0.0494(4) Uani d . 1 1
C C8 0.43752(17) 0.48471(12) 0.26750(12) 0.0447(4) Uani d . 1 1
C C9 0.31852(17) 0.47932(12) 0.21721(12) 0.0456(4) Uani d . 1 1
H H9 0.2992 0.4433 0.1655 0.055 Uiso calc R 1 1
C C10 0.23043(18) 0.52915(12) 0.24661(13) 0.0478(4) Uani d . 1 1
C C11 0.2616(2) 0.58639(13) 0.32419(14) 0.0543(5) Uani d . 1 1
C C12 0.3826(2) 0.59004(13) 0.37285(13) 0.0557(5) Uani d . 1 1
C C13 0.1699(3) 0.63906(17) 0.35558(17) 0.0733(7) Uani d . 1 1
H H13 0.0893 0.6345 0.3240 0.088 Uiso calc R 1 1
C C14 0.45277(18) 0.27073(13) 0.25225(14) 0.0514(4) Uani d . 1 1
C C15 0.3416(2) 0.23769(17) 0.2092(2) 0.0797(7) Uani d . 1 1
H H15 0.3097 0.2509 0.1487 0.096 Uiso calc R 1 1
C C16 0.2785(3) 0.1842(2) 0.2586(4) 0.1212(15) Uani d . 1 1
H H16 0.2032 0.1596 0.2308 0.145 Uiso calc R 1 1
C C17 0.3251(5) 0.1667(2) 0.3478(4) 0.1320(19) Uani d . 1 1
H H17 0.2809 0.1311 0.3804 0.158 Uiso calc R 1 1
C C18 0.4361(4) 0.2011(3) 0.3895(3) 0.1163(13) Uani d . 1 1
H H18 0.4667 0.1892 0.4505 0.140 Uiso calc R 1 1
C C19 0.5023(3) 0.2529(2) 0.34196(18) 0.0833(8) Uani d . 1 1
H H19 0.5788 0.2756 0.3694 0.100 Uiso calc R 1 1
C C20 0.10327(17) 0.52421(13) 0.19144(13) 0.0485(4) Uani d . 1 1
C C21 0.06126(19) 0.59499(13) 0.13086(14) 0.0535(5) Uani d . 1 1
H H21 0.1094 0.6470 0.1314 0.064 Uiso calc R 1 1
C C22 -0.04914(18) 0.59032(14) 0.07036(14) 0.0526(5) Uani d . 1 1
C C23 -0.12246(18) 0.51187(15) 0.06833(13) 0.0523(5) Uani d . 1 1
C C24 -0.08426(19) 0.44225(14) 0.12820(14) 0.0546(5) Uani d . 1 1
H H24 -0.1326 0.3905 0.1283 0.066 Uiso calc R 1 1
C C25 0.02706(18) 0.44943(13) 0.18874(13) 0.0504(4) Uani d . 1 1
C C26 -0.0294(3) 0.73900(18) 0.0125(2) 0.0880(8) Uani d . 1 1
H H26A -0.0178 0.7652 0.0718 0.132 Uiso calc R 1 1
H H26B -0.0744 0.7811 -0.0309 0.132 Uiso calc R 1 1
H H26C 0.0486 0.7271 -0.0017 0.132 Uiso calc R 1 1
C C27 -0.3111(3) 0.4409(2) 0.0050(2) 0.0998(11) Uani d . 1 1
H H27A -0.2738 0.3845 -0.0074 0.150 Uiso calc R 1 1
H H27B -0.3831 0.4518 -0.0410 0.150 Uiso calc R 1 1
H H27C -0.3328 0.4370 0.0628 0.150 Uiso calc R 1 1
N N1 0.54318(14) 0.43996(11) 0.25235(11) 0.0480(4) Uani d . 1 1
N N2 0.05889(18) 0.37377(13) 0.25278(15) 0.0636(5) Uani d . 1 1
O O1 0.65435(13) 0.31079(11) 0.20126(11) 0.0646(4) Uani d . 1 1
O O2 0.46032(15) 0.36250(12) 0.10740(9) 0.0624(4) Uani d . 1 1
O O3 0.41687(18) 0.64230(12) 0.44680(11) 0.0771(5) Uani d . 1 1
H H3A 0.3575 0.6700 0.4567 0.116 Uiso calc R 1 1
O O4 0.1928(2) 0.68940(14) 0.42164(13) 0.0960(6) Uani d . 1 1
O O5 0.1327(2) 0.38570(13) 0.32219(12) 0.0859(6) Uani d . 1 1
O O6 0.0090(2) 0.30090(13) 0.23384(19) 0.1202(9) Uani d . 1 1
O O7 -0.09553(15) 0.65540(11) 0.00978(11) 0.0679(4) Uani d . 1 1
O O8 -0.22814(14) 0.51372(12) 0.00565(11) 0.0660(4) Uani d . 1 1
S S1 0.53315(4) 0.34260(3) 0.19364(3) 0.04694(14) Uani d . 1 1

loop_
_atom_site_aniso_label
_atom_site_aniso_U_11
_atom_site_aniso_U_22
_atom_site_aniso_U_33
_atom_site_aniso_U_12
_atom_site_aniso_U_13
_atom_site_aniso_U_23
C1 0.0855(17) 0.0674(14) 0.0553(12) -0.0180(12) 0.0023(11) -0.0065(10)
C2 0.0765(18) 0.095(2) 0.0761(17) -0.0219(15) -0.0172(14) -0.0047(15)
C3 0.0605(15) 0.107(2) 0.0890(19) -0.0087(15) -0.0084(14) -0.0067(17)
C4 0.0517(12) 0.0842(17) 0.0736(15) -0.0044(11) 0.0037(11) -0.0054(13)
C5 0.0510(11) 0.0575(11) 0.0500(10) -0.0113(9) 0.0067(8) 0.0014(9)
C6 0.0637(12) 0.0503(10) 0.0491(10) -0.0145(9) 0.0081(9) 0.0002(8)
C7 0.0634(12) 0.0407(9) 0.0457(9) -0.0081(8) 0.0151(8) -0.0036(7)
C8 0.0517(10) 0.0404(9) 0.0445(9) -0.0055(7) 0.0157(8) -0.0031(7)
C9 0.0505(10) 0.0422(9) 0.0458(9) -0.0029(7) 0.0138(8) -0.0055(7)
C10 0.0563(11) 0.0393(9) 0.0520(10) -0.0005(8) 0.0206(8) -0.0002(7)
C11 0.0712(13) 0.0420(9) 0.0557(11) 0.0045(9) 0.0268(10) -0.0036(8)
C12 0.0802(14) 0.0406(9) 0.0481(10) -0.0052(9) 0.0176(10) -0.0067(8)
C13 0.0913(18) 0.0641(14) 0.0723(15) 0.0170(12) 0.0346(13) -0.0068(11)
C14 0.0555(11) 0.0454(9) 0.0568(11) 0.0013(8) 0.0201(9) -0.0033(8)
C15 0.0688(15) 0.0590(14) 0.110(2) -0.0134(12) 0.0169(14) -0.0089(14)
C16 0.081(2) 0.074(2) 0.220(5) -0.0199(16) 0.056(3) 0.011(3)
C17 0.145(4) 0.072(2) 0.218(5) 0.004(2) 0.127(4) 0.038(3)
C18 0.171(4) 0.100(2) 0.098(2) 0.005(3) 0.073(3) 0.0353(19)
C19 0.107(2) 0.0841(18) 0.0604(14) -0.0114(16) 0.0204(14) 0.0180(13)
C20 0.0506(10) 0.0433(9) 0.0573(11) 0.0046(8) 0.0243(8) -0.0006(8)
C21 0.0561(11) 0.0452(10) 0.0658(12) 0.0020(8) 0.0279(10) 0.0046(9)
C22 0.0547(11) 0.0524(10) 0.0589(11) 0.0114(9) 0.0301(9) 0.0077(9)
C23 0.0489(10) 0.0616(12) 0.0526(10) 0.0066(9) 0.0247(8) 0.0034(9)
C24 0.0531(11) 0.0535(11) 0.0623(12) -0.0032(9) 0.0236(9) 0.0028(9)
C25 0.0547(11) 0.0444(10) 0.0564(11) 0.0037(8) 0.0217(9) 0.0037(8)
C26 0.108(2) 0.0609(14) 0.097(2) 0.0041(14) 0.0266(17) 0.0282(14)
C27 0.0640(16) 0.125(3) 0.105(2) -0.0266(16) 0.0042(15) 0.041(2)
N1 0.0430(8) 0.0530(9) 0.0485(8) -0.0045(7) 0.0110(6) -0.0055(7)
N2 0.0637(11) 0.0504(10) 0.0770(13) -0.0043(8) 0.0156(10) 0.0102(9)
O1 0.0527(8) 0.0739(10) 0.0719(10) 0.0082(7) 0.0235(7) -0.0076(8)
O2 0.0753(10) 0.0752(10) 0.0372(7) 0.0096(8) 0.0127(6) -0.0036(6)
O3 0.1079(14) 0.0637(10) 0.0587(9) 0.0009(9) 0.0157(9) -0.0251(7)
O4 0.1246(17) 0.0882(13) 0.0835(12) 0.0285(12) 0.0407(12) -0.0271(10)
O5 0.1136(15) 0.0743(11) 0.0630(10) -0.0168(10) 0.0036(10) 0.0174(9)
O6 0.1217(17) 0.0587(11) 0.152(2) -0.0302(11) -0.0351(15) 0.0344(12)
O7 0.0683(10) 0.0655(9) 0.0742(10) 0.0102(7) 0.0246(8) 0.0226(8)
O8 0.0533(8) 0.0826(11) 0.0638(9) -0.0019(8) 0.0168(7) 0.0140(8)
S1 0.0484(3) 0.0542(3) 0.0409(2) 0.00208(19) 0.01574(18) -0.00321(18)

loop_
_atom_type_symbol
_atom_type_description
_atom_type_scat_dispersion_real
_atom_type_scat_dispersion_imag
_atom_type_scat_source
C C 0.0033 0.0016 'International Tables Vol C Tables 4.2.6.8 and 6.1.1.4'
H H 0.0000 0.0000 'International Tables Vol C Tables 4.2.6.8 and 6.1.1.4'
N N 0.0061 0.0033 'International Tables Vol C Tables 4.2.6.8 and 6.1.1.4'
O O 0.0106 0.0060 'International Tables Vol C Tables 4.2.6.8 and 6.1.1.4'
S S 0.1246 0.1234 'International Tables Vol C Tables 4.2.6.8 and 6.1.1.4'

loop_
_geom_angle_atom_site_label_1
_geom_angle_atom_site_label_2
_geom_angle_atom_site_label_3
_geom_angle
C2 C1 C6 118.0(3)
C2 C1 H1 121.0
C6 C1 H1 121.0
C1 C2 C3 121.7(2)
C1 C2 H2 119.1
C3 C2 H2 119.1
C4 C3 C2 121.6(3)
C4 C3 H3 119.2
C2 C3 H3 119.2
C3 C4 C5 117.0(3)
C3 C4 H4 121.5
C5 C4 H4 121.5
C4 C5 C6 122.5(2)
C4 C5 N1 129.7(2)
C6 C5 N1 107.75(18)
C5 C6 C1 119.2(2)
C5 C6 C7 107.83(17)
C1 C6 C7 133.0(2)
C12 C7 C8 118.74(19)
C12 C7 C6 133.03(18)
C8 C7 C6 108.22(17)
C9 C8 C7 123.28(17)
C9 C8 N1 128.65(16)
C7 C8 N1 108.07(16)
C10 C9 C8 117.68(17)
C10 C9 H9 121.2
C8 C9 H9 121.2
C9 C10 C11 120.71(19)
C9 C10 C20 117.36(17)
C11 C10 C20 121.86(17)
C12 C11 C10 119.81(18)
C12 C11 C13 119.0(2)
C10 C11 C13 121.2(2)
O3 C12 C7 118.0(2)
O3 C12 C11 122.32(19)
C7 C12 C11 119.72(17)
O4 C13 C11 123.3(3)
O4 C13 H13 118.4
C11 C13 H13 118.4
C15 C14 C19 122.6(2)
C15 C14 S1 119.18(19)
C19 C14 S1 118.15(18)
C14 C15 C16 117.6(3)
C14 C15 H15 121.2
C16 C15 H15 121.2
C17 C16 C15 120.7(4)
C17 C16 H16 119.7
C15 C16 H16 119.7
C18 C17 C16 120.6(3)
C18 C17 H17 119.7
C16 C17 H17 119.7
C17 C18 C19 120.2(4)
C17 C18 H18 119.9
C19 C18 H18 119.9
C18 C19 C14 118.3(3)
C18 C19 H19 120.9
C14 C19 H19 120.9
C25 C20 C21 116.42(19)
C25 C20 C10 124.47(17)
C21 C20 C10 118.75(17)
C22 C21 C20 122.10(19)
C22 C21 H21 118.9
C20 C21 H21 118.9
O7 C22 C21 125.56(19)
O7 C22 C23 114.83(19)
C21 C22 C23 119.60(18)
O8 C23 C24 125.75(19)
O8 C23 C22 114.86(18)
C24 C23 C22 119.4(2)
C23 C24 C25 119.54(19)
C23 C24 H24 120.2
C25 C24 H24 120.2
C20 C25 C24 122.93(18)
C20 C25 N2 120.95(19)
C24 C25 N2 116.09(18)
O7 C26 H26A 109.5
O7 C26 H26B 109.5
H26A C26 H26B 109.5
O7 C26 H26C 109.5
H26A C26 H26C 109.5
H26B C26 H26C 109.5
O8 C27 H27A 109.5
O8 C27 H27B 109.5
H27A C27 H27B 109.5
O8 C27 H27C 109.5
H27A C27 H27C 109.5
H27B C27 H27C 109.5
C8 N1 C5 108.08(15)
C8 N1 S1 121.10(12)
C5 N1 S1 124.59(14)
O5 N2 O6 122.2(2)
O5 N2 C25 119.70(18)
O6 N2 C25 118.1(2)
C12 O3 H3A 109.5
C22 O7 C26 117.48(19)
C23 O8 C27 117.93(19)
O2 S1 O1 119.78(9)
O2 S1 N1 106.14(9)
O1 S1 N1 106.32(9)
O2 S1 C14 109.52(10)
O1 S1 C14 110.66(10)
N1 S1 C14 102.92(9)

loop_
_geom_bond_atom_site_label_1
_geom_bond_atom_site_label_2
_geom_bond_distance
C1 C2 1.374(4)
C1 C6 1.400(3)
C1 H1 0.9300
C2 C3 1.382(4)
C2 H2 0.9300
C3 C4 1.374(4)
C3 H3 0.9300
C4 C5 1.386(3)
C4 H4 0.9300
C5 C6 1.394(3)
C5 N1 1.429(2)
C6 C7 1.439(3)
C7 C12 1.384(3)
C7 C8 1.392(3)
C8 C9 1.390(3)
C8 N1 1.414(2)
C9 C10 1.375(3)
C9 H9 0.9300
C10 C11 1.423(3)
C10 C20 1.493(3)
C11 C12 1.400(3)
C11 C13 1.443(3)
C12 O3 1.342(2)
C13 O4 1.224(3)
C13 H13 0.9300
C14 C15 1.365(3)
C14 C19 1.379(3)
C14 S1 1.744(2)
C15 C16 1.377(5)
C15 H15 0.9300
C16 C17 1.365(6)
C16 H16 0.9300
C17 C18 1.365(6)
C17 H17 0.9300
C18 C19 1.368(4)
C18 H18 0.9300
C19 H19 0.9300
C20 C25 1.381(3)
C20 C21 1.395(3)
C21 C22 1.376(3)
C21 H21 0.9300
C22 O7 1.345(2)
C22 C23 1.405(3)
C23 O8 1.352(3)
C23 C24 1.368(3)
C24 C25 1.386(3)
C24 H24 0.9300
C25 N2 1.462(3)
C26 O7 1.423(3)
C26 H26A 0.9600
C26 H26B 0.9600
C26 H26C 0.9600
C27 O8 1.410(3)
C27 H27A 0.9600
C27 H27B 0.9600
C27 H27C 0.9600
N1 S1 1.6663(16)
N2 O5 1.204(2)
N2 O6 1.207(3)
O1 S1 1.4172(15)
O2 S1 1.4154(14)
O3 H3A 0.8200

loop_
_geom_hbond_atom_site_label_D
_geom_hbond_atom_site_label_H
_geom_hbond_atom_site_label_A
_geom_hbond_site_symmetry_A
_geom_hbond_distance_DH
_geom_hbond_distance_HA
_geom_hbond_distance_DA
_geom_hbond_angle_DHA
O3 H3A O4 ----- 0.82 1.83 2.554(3) 146
C4 H4 O1 ----- 0.93 2.29 2.866(3) 119
C9 H9 O2 ----- 0.93 2.47 3.054(2) 121
C2 H2 O5 3_666 0.93 2.50 3.281(3) 142
C17 H17 O8 2_545 0.93 2.59 3.481(5) 161
C18 H18 O2 4_566 0.93 2.51 3.384(5) 157
C26 H26C O4 4_575 0.96 2.50 3.265(4) 137

loop_
_geom_torsion_atom_site_label_1
_geom_torsion_atom_site_label_2
_geom_torsion_atom_site_label_3
_geom_torsion_atom_site_label_4
_geom_torsion
C6 C1 C2 C3 0.0(4)
C1 C2 C3 C4 -0.7(5)
C2 C3 C4 C5 0.5(4)
C3 C4 C5 C6 0.5(4)
C3 C4 C5 N1 177.3(2)
C4 C5 C6 C1 -1.3(3)
N1 C5 C6 C1 -178.70(18)
C4 C5 C6 C7 178.6(2)
N1 C5 C6 C7 1.2(2)
C2 C1 C6 C5 1.0(3)
C2 C1 C6 C7 -178.9(2)
C5 C6 C7 C12 -179.9(2)
C1 C6 C7 C12 0.0(4)
C5 C6 C7 C8 0.0(2)
C1 C6 C7 C8 179.9(2)
C12 C7 C8 C9 -1.9(3)
C6 C7 C8 C9 178.26(17)
C12 C7 C8 N1 178.64(16)
C6 C7 C8 N1 -1.3(2)
C7 C8 C9 C10 -0.1(3)
N1 C8 C9 C10 179.28(17)
C8 C9 C10 C11 2.0(3)
C8 C9 C10 C20 179.03(16)
C9 C10 C11 C12 -1.9(3)
C20 C10 C11 C12 -178.83(18)
C9 C10 C11 C13 179.94(19)
C20 C10 C11 C13 3.1(3)
C8 C7 C12 O3 -178.63(18)
C6 C7 C12 O3 1.2(3)
C8 C7 C12 C11 1.9(3)
C6 C7 C12 C11 -178.2(2)
C10 C11 C12 O3 -179.54(18)
C13 C11 C12 O3 -1.4(3)
C10 C11 C12 C7 -0.1(3)
C13 C11 C12 C7 178.08(19)
C12 C11 C13 O4 2.2(4)
C10 C11 C13 O4 -179.6(2)
C19 C14 C15 C16 -0.4(4)
S1 C14 C15 C16 -177.4(2)
C14 C15 C16 C17 1.3(5)
C15 C16 C17 C18 -0.8(6)
C16 C17 C18 C19 -0.6(6)
C17 C18 C19 C14 1.4(5)
C15 C14 C19 C18 -0.9(4)
S1 C14 C19 C18 176.1(2)
C9 C10 C20 C25 73.8(2)
C11 C10 C20 C25 -109.2(2)
C9 C10 C20 C21 -99.0(2)
C11 C10 C20 C21 78.0(2)
C25 C20 C21 C22 -1.1(3)
C10 C20 C21 C22 172.28(17)
C20 C21 C22 O7 -179.71(17)
C20 C21 C22 C23 -0.5(3)
O7 C22 C23 O8 0.2(2)
C21 C22 C23 O8 -179.13(17)
O7 C22 C23 C24 -179.03(17)
C21 C22 C23 C24 1.7(3)
O8 C23 C24 C25 179.69(18)
C22 C23 C24 C25 -1.2(3)
C21 C20 C25 C24 1.6(3)
C10 C20 C25 C24 -171.36(18)
C21 C20 C25 N2 -176.43(17)
C10 C20 C25 N2 10.6(3)
C23 C24 C25 C20 -0.5(3)
C23 C24 C25 N2 177.65(18)
C9 C8 N1 C5 -177.46(18)
C7 C8 N1 C5 2.0(2)
C9 C8 N1 S1 -24.0(3)
C7 C8 N1 S1 155.45(13)
C4 C5 N1 C8 -179.2(2)
C6 C5 N1 C8 -2.0(2)
C4 C5 N1 S1 28.5(3)
C6 C5 N1 S1 -154.29(14)
C20 C25 N2 O5 19.9(3)
C24 C25 N2 O5 -158.3(2)
C20 C25 N2 O6 -160.5(2)
C24 C25 N2 O6 21.3(3)
C21 C22 O7 C26 -4.8(3)
C23 C22 O7 C26 176.0(2)
C24 C23 O8 C27 4.6(3)
C22 C23 O8 C27 -174.6(2)
C8 N1 S1 O2 58.73(16)
C5 N1 S1 O2 -152.36(15)
C8 N1 S1 O1 -172.69(14)
C5 N1 S1 O1 -23.78(18)
C8 N1 S1 C14 -56.31(16)
C5 N1 S1 C14 92.60(16)
C15 C14 S1 O2 5.3(2)
C19 C14 S1 O2 -171.91(19)
C15 C14 S1 O1 -128.93(19)
C19 C14 S1 O1 53.9(2)
C15 C14 S1 N1 117.83(18)
C19 C14 S1 N1 -59.3(2)
